data_4077008
loop_
_publ_author_name
'Aharonian, Ghazar'
'Gambarotta, Sandro'
'Yap, Glenn P. A.'

_publ_section_title
;
 Tantalum Complexes of Diphenyldipyrrolide Dianion:&#x00A0; Partial
 Hydrogenation of a Phenyl Ring
;
_journal_issue 20
_journal_name_full Organometallics
_journal_page_first 4257
_journal_paper_doi 10.1021/om020406f
_journal_volume 21
_journal_year 2002
_chemical_formula_sum 'C54 H62 Li4 N4 O3'
_chemical_formula_weight 842.84
_chemical_name_systematic
; 
 ? 
;
_space_group_IT_number 14
_symmetry_cell_setting monoclinic
_symmetry_space_group_name_Hall '-P 2ybc'
_symmetry_space_group_name_H-M 'P 1 21/c 1'
_atom_sites_solution_hydrogens geom
_atom_sites_solution_primary direct
_atom_sites_solution_secondary difmap
_audit_creation_method SHELXL-97
_cell_angle_alpha 90.00
_cell_angle_beta 90.331(7)
_cell_angle_gamma 90.00
_cell_formula_units_Z 4
_cell_length_a 14.787(5)
_cell_length_b 22.026(8)
_cell_length_c 15.134(5)
_cell_measurement_reflns_used 'reflections from 60 data frames'
_cell_measurement_temperature 236(2)
_cell_measurement_theta_max 28.29
_cell_measurement_theta_min 1.47
_cell_volume 4929(3)
_computing_cell_refinement 'Bruker SMART'
_computing_data_collection 'Bruker SMART'
_computing_data_reduction 'Bruker SHELXTL'
_computing_molecular_graphics 'Bruker SHELXTL'
_computing_publication_material 'Bruker SHELXTL'
_computing_structure_refinement 'SHELXL-97 (Sheldrick, 1997)'
_computing_structure_solution 'SHELXS-97 (Sheldrick, 1990)'
_diffrn_ambient_temperature 236(2)
_diffrn_measured_fraction_theta_full 0.999
_diffrn_measured_fraction_theta_max 0.999
_diffrn_measurement_device_type 'CCD area detector'
_diffrn_measurement_method 'phi and omega scans'
_diffrn_radiation_monochromator graphite
_diffrn_radiation_source 'fine-focus sealed tube'
_diffrn_radiation_type MoK\a
_diffrn_radiation_wavelength 0.71073
_diffrn_reflns_av_R_equivalents 0.2769
_diffrn_reflns_av_sigmaI/netI 0.4494
_diffrn_reflns_limit_h_max 14
_diffrn_reflns_limit_h_min -14
_diffrn_reflns_limit_k_max 22
_diffrn_reflns_limit_k_min 0
_diffrn_reflns_limit_l_max 15
_diffrn_reflns_limit_l_min 0
_diffrn_reflns_number 39024
_diffrn_reflns_theta_full 20.81
_diffrn_reflns_theta_max 20.81
_diffrn_reflns_theta_min 1.38
_diffrn_standards_decay_% <1
_diffrn_standards_number '50 standard frames at start and end'
_exptl_absorpt_coefficient_mu 0.069
_exptl_absorpt_correction_type none
_exptl_crystal_colour colourless
_exptl_crystal_density_diffrn 1.136
_exptl_crystal_density_method 'not measured'
_exptl_crystal_description block
_exptl_crystal_F_000 1800
_exptl_crystal_size_max 0.1
_exptl_crystal_size_mid 0.1
_exptl_crystal_size_min 0.1
_refine_diff_density_max 0.317
_refine_diff_density_min -0.355
_refine_diff_density_rms 0.051
_refine_ls_extinction_coef 0.0053(7)
_refine_ls_extinction_expression Fc^*^=kFc[1+0.001xFc^2^\l^3^/sin(2\q)]^-1/4^
_refine_ls_extinction_method SHELXL
_refine_ls_goodness_of_fit_ref 1.026
_refine_ls_hydrogen_treatment mixed
_refine_ls_matrix_type full
_refine_ls_number_parameters 539
_refine_ls_number_reflns 5154
_refine_ls_number_restraints 0
_refine_ls_restrained_S_all 1.026
_refine_ls_R_factor_all 0.1731
_refine_ls_R_factor_gt 0.0711
_refine_ls_shift/su_max 0.014
_refine_ls_shift/su_mean 0.006
_refine_ls_structure_factor_coef Fsqd
_refine_ls_weighting_details 'calc w=1/[\s^2^(Fo^2^)+(0.0800P)^2^+0.0000P] where P=(Fo^2^+2Fc^2^)/3'
_refine_ls_weighting_scheme calc
_refine_ls_wR_factor_gt 0.1606
_refine_ls_wR_factor_ref 0.1920
_reflns_number_gt 2214
_reflns_number_total 5154
_reflns_threshold_expression >2sigma(I)
_cod_data_source_file om020406f.cif
_cod_data_source_block sg247
_cod_depositor_comments
;
The following automatic conversions were performed:

'_symmetry_cell_setting' value 'Monoclinic' changed to 'monoclinic'
according to /home/saulius/struct/CIF-dictionaries/cif_core.dic
dictionary named 'cif_core.dic' version 2.4.1 from 2010-06-29.

Automatic conversion script
Id: cif_fix_values 1715 2011-07-08 13:25:40Z adriana 
;
_cod_original_sg_symbol_H-M P2(1)/c
_cod_database_code 4077008

loop_
_symmetry_equiv_pos_as_xyz
'x, y, z'
'-x, y+1/2, -z+1/2'
'-x, -y, -z'
'x, -y-1/2, z-1/2'

loop_
_atom_site_label
_atom_site_type_symbol
_atom_site_fract_x
_atom_site_fract_y
_atom_site_fract_z
_atom_site_U_iso_or_equiv
_atom_site_adp_type
_atom_site_occupancy
_atom_site_symmetry_multiplicity
_atom_site_calc_flag
_atom_site_refinement_flags
Li1 Li 0.2503(7) -0.0006(5) 0.2688(6) 0.060(3) Uani 1 1 d .
Li2 Li 0.2496(7) -0.0003(5) 0.4850(8) 0.080(4) Uani 1 1 d .
Li3 Li 0.1577(7) -0.0767(6) 0.1921(7) 0.075(4) Uani 1 1 d .
Li4 Li 0.3416(7) 0.0766(6) 0.1925(7) 0.079(4) Uani 1 1 d .
N1 N 0.2908(3) -0.0732(2) 0.1960(3) 0.0522(14) Uani 1 1 d .
N2 N 0.1563(3) -0.0556(2) 0.3241(3) 0.0570(15) Uani 1 1 d .
N3 N 0.3436(3) 0.0559(2) 0.3240(3) 0.0567(15) Uani 1 1 d .
N4 N 0.2096(3) 0.0732(2) 0.1963(4) 0.0542(14) Uani 1 1 d .
O1 O 0.2501(4) -0.0002(3) 0.6140(3) 0.0957(16) Uani 1 1 d .
O2 O 0.0770(5) -0.0993(3) 0.1023(5) 0.131(2) Uani 1 1 d .
O3 O 0.4215(5) 0.0992(3) 0.1013(4) 0.131(3) Uani 1 1 d .
C1 C 0.3625(6) -0.0544(3) 0.1448(4) 0.069(2) Uani 1 1 d .
H1A H 0.3567 -0.0288 0.0953 0.082 Uiso 1 1 calc R
C2 C 0.4416(5) -0.0770(3) 0.1743(5) 0.072(2) Uani 1 1 d .
H2A H 0.4990 -0.0707 0.1495 0.086 Uiso 1 1 calc R
C3 C 0.4216(5) -0.1125(3) 0.2502(4) 0.0621(19) Uani 1 1 d .
H3A H 0.4630 -0.1339 0.2858 0.075 Uiso 1 1 calc R
C4 C 0.3290(4) -0.1093(3) 0.2613(4) 0.0462(16) Uani 1 1 d .
C5 C 0.0987(4) -0.0283(3) 0.3833(5) 0.0564(19) Uani 1 1 d .
H5A H 0.0577 0.0027 0.3683 0.068 Uiso 1 1 calc R
C6 C 0.1083(4) -0.0517(3) 0.4663(5) 0.065(2) Uani 1 1 d .
H6A H 0.0767 -0.0404 0.5174 0.077 Uiso 1 1 calc R
C7 C 0.1754(4) -0.0962(3) 0.4589(4) 0.0566(18) Uani 1 1 d .
H7A H 0.1982 -0.1205 0.5050 0.068 Uiso 1 1 calc R
C8 C 0.2019(4) -0.0979(3) 0.3722(5) 0.0466(16) Uani 1 1 d .
C9 C 0.2667(4) -0.1429(2) 0.3259(4) 0.0463(16) Uani 1 1 d .
C10 C 0.3827(3) -0.14226(15) 0.4499(3) 0.0593(18) Uani 1 1 d G
H10A H 0.3888 -0.1002 0.4407 0.071 Uiso 1 1 calc R
C11 C 0.4326(3) -0.1707(2) 0.5161(3) 0.071(2) Uani 1 1 d G
H11A H 0.4723 -0.1480 0.5517 0.085 Uiso 1 1 calc R
C12 C 0.4237(3) -0.2329(3) 0.5296(3) 0.075(2) Uani 1 1 d G
H12A H 0.4574 -0.2521 0.5744 0.090 Uiso 1 1 calc R
C13 C 0.3649(3) -0.26652(15) 0.4769(3) 0.074(2) Uani 1 1 d G
H13A H 0.3589 -0.3085 0.4861 0.088 Uiso 1 1 calc R
C14 C 0.3151(3) -0.2381(2) 0.4107(3) 0.0647(19) Uani 1 1 d G
H14A H 0.2754 -0.2608 0.3751 0.078 Uiso 1 1 calc R
C15 C 0.3240(3) -0.1759(2) 0.3972(2) 0.0495(17) Uani 1 1 d G
C16 C 0.2481(3) -0.2171(2) 0.1986(3) 0.069(2) Uani 1 1 d G
H16A H 0.3082 -0.2083 0.1829 0.082 Uiso 1 1 calc R
C17 C 0.1980(4) -0.2583(2) 0.1492(2) 0.084(2) Uani 1 1 d G
H17A H 0.2240 -0.2775 0.1000 0.101 Uiso 1 1 calc R
C18 C 0.1092(4) -0.27129(19) 0.1724(3) 0.085(2) Uani 1 1 d G
H18A H 0.0753 -0.2992 0.1389 0.102 Uiso 1 1 calc R
C19 C 0.0706(2) -0.2429(2) 0.2450(4) 0.090(2) Uani 1 1 d G
H19A H 0.0106 -0.2517 0.2607 0.108 Uiso 1 1 calc R
C20 C 0.1208(3) -0.2016(2) 0.2945(3) 0.072(2) Uani 1 1 d G
H20A H 0.0948 -0.1825 0.3436 0.087 Uiso 1 1 calc R
C21 C 0.2096(3) -0.18869(17) 0.2713(3) 0.0523(17) Uani 1 1 d G
C26 C 0.4010(4) 0.0279(3) 0.3828(5) 0.0544(18) Uani 1 1 d .
H26A H 0.4415 -0.0033 0.3680 0.065 Uiso 1 1 calc R
C27 C 0.3916(4) 0.0513(3) 0.4653(5) 0.0627(19) Uani 1 1 d .
H27A H 0.4233 0.0395 0.5165 0.075 Uiso 1 1 calc R
C28 C 0.3246(4) 0.0969(3) 0.4588(5) 0.0603(19) Uani 1 1 d .
H28A H 0.3034 0.1215 0.5051 0.072 Uiso 1 1 calc R
C29 C 0.2966(4) 0.0984(3) 0.3727(5) 0.0480(17) Uani 1 1 d .
C30 C 0.1375(6) 0.0544(3) 0.1453(4) 0.067(2) Uani 1 1 d .
H30A H 0.1426 0.0291 0.0956 0.080 Uiso 1 1 calc R
C31 C 0.0580(5) 0.0771(3) 0.1757(5) 0.073(2) Uani 1 1 d .
H31A H 0.0002 0.0703 0.1515 0.088 Uiso 1 1 calc R
C32 C 0.0791(5) 0.1126(3) 0.2505(5) 0.0641(19) Uani 1 1 d .
H32A H 0.0384 0.1343 0.2861 0.077 Uiso 1 1 calc R
C33 C 0.1720(4) 0.1090(3) 0.2607(4) 0.0440(16) Uani 1 1 d .
C34 C 0.2336(4) 0.1424(2) 0.3256(4) 0.0446(16) Uani 1 1 d .
C35 C 0.1172(3) 0.14224(14) 0.4495(3) 0.0620(18) Uani 1 1 d G
H35A H 0.1112 0.1002 0.4401 0.074 Uiso 1 1 calc R
C36 C 0.0674(3) 0.1706(2) 0.5152(3) 0.0674(19) Uani 1 1 d G
H36A H 0.0277 0.1478 0.5503 0.081 Uiso 1 1 calc R
C37 C 0.0763(3) 0.2327(2) 0.5291(2) 0.074(2) Uani 1 1 d G
H37A H 0.0426 0.2519 0.5736 0.089 Uiso 1 1 calc R
C38 C 0.1351(3) 0.26644(15) 0.4772(3) 0.073(2) Uani 1 1 d G
H38A H 0.1411 0.3084 0.4866 0.087 Uiso 1 1 calc R
C39 C 0.1849(3) 0.2381(2) 0.4114(3) 0.0644(19) Uani 1 1 d G
H39A H 0.2246 0.2609 0.3763 0.077 Uiso 1 1 calc R
C40 C 0.1760(3) 0.1760(2) 0.3976(2) 0.0527(17) Uani 1 1 d G
C41 C 0.2520(3) 0.2172(2) 0.1984(3) 0.070(2) Uani 1 1 d G
H41A H 0.1918 0.2086 0.1823 0.083 Uiso 1 1 calc R
C42 C 0.3020(4) 0.2586(2) 0.1495(3) 0.082(2) Uani 1 1 d G
H42A H 0.2757 0.2780 0.1004 0.099 Uiso 1 1 calc R
C43 C 0.3910(4) 0.27130(19) 0.1733(3) 0.086(2) Uani 1 1 d G
H43A H 0.4248 0.2993 0.1403 0.103 Uiso 1 1 calc R
C44 C 0.4299(3) 0.2426(2) 0.2460(4) 0.091(2) Uani 1 1 d G
H44A H 0.4900 0.2512 0.2621 0.110 Uiso 1 1 calc R
C45 C 0.3798(3) 0.2012(2) 0.2949(3) 0.070(2) Uani 1 1 d G
H45A H 0.4061 0.1818 0.3440 0.084 Uiso 1 1 calc R
C46 C 0.2909(3) 0.18853(17) 0.2711(3) 0.0528(17) Uani 1 1 d G
C47 C 0.2854(8) -0.0526(5) 0.6635(6) 0.158(4) Uani 1 1 d .
H47A H 0.3346 -0.0399 0.7030 0.189 Uiso 1 1 calc R
H47B H 0.3087 -0.0833 0.6228 0.189 Uiso 1 1 calc R
C48 C 0.2089(10) -0.0777(6) 0.7157(7) 0.228(7) Uani 1 1 d .
H48A H 0.2299 -0.1122 0.7501 0.342 Uiso 1 1 calc R
H48B H 0.1611 -0.0907 0.6759 0.342 Uiso 1 1 calc R
H48C H 0.1860 -0.0467 0.7551 0.342 Uiso 1 1 calc R
C49 C 0.2157(8) 0.0518(5) 0.6639(6) 0.160(4) Uani 1 1 d .
H49A H 0.1670 0.0387 0.7032 0.192 Uiso 1 1 calc R
H49B H 0.1913 0.0824 0.6232 0.192 Uiso 1 1 calc R
C50 C 0.2904(11) 0.0780(6) 0.7163(8) 0.255(8) Uani 1 1 d .
H50A H 0.2676 0.1112 0.7520 0.382 Uiso 1 1 calc R
H50B H 0.3367 0.0931 0.6768 0.382 Uiso 1 1 calc R
H50C H 0.3160 0.0471 0.7545 0.382 Uiso 1 1 calc R
C51 C -0.0349(7) -0.0961(7) 0.1538(7) 0.189(6) Uani 1 1 d .
H51A H -0.0615 -0.1360 0.1656 0.226 Uiso 1 1 calc R
H51B H -0.0376 -0.0700 0.2061 0.226 Uiso 1 1 calc R
C52 C -0.060(2) -0.0746(9) 0.0931(11) 0.50(3) Uani 1 1 d .
H52A H -0.1240 -0.0664 0.0986 0.756 Uiso 1 1 calc R
H52B H -0.0498 -0.1015 0.0434 0.756 Uiso 1 1 calc R
H52C H -0.0277 -0.0367 0.0836 0.756 Uiso 1 1 calc R
C53 C 0.0924(17) -0.1289(6) 0.0290(9) 0.329(14) Uani 1 1 d .
H53A H 0.0381 -0.1253 -0.0081 0.394 Uiso 1 1 calc R
H53B H 0.0990 -0.1719 0.0442 0.394 Uiso 1 1 calc R
C54 C 0.1624(7) -0.1137(7) -0.0201(8) 0.222(9) Uani 1 1 d .
H54A H 0.1634 -0.1389 -0.0727 0.333 Uiso 1 1 calc R
H54B H 0.2178 -0.1198 0.0134 0.333 Uiso 1 1 calc R
H54C H 0.1574 -0.0714 -0.0371 0.333 Uiso 1 1 calc R
C55 C 0.5364(7) 0.0969(6) 0.1553(7) 0.172(5) Uani 1 1 d .
H55A H 0.5642 0.1369 0.1639 0.207 Uiso 1 1 calc R
H55B H 0.5392 0.0726 0.2095 0.207 Uiso 1 1 calc R
C56 C 0.560(2) 0.0717(8) 0.0929(13) 0.48(3) Uani 1 1 d .
H56A H 0.6241 0.0623 0.0985 0.726 Uiso 1 1 calc R
H56B H 0.5505 0.0973 0.0415 0.726 Uiso 1 1 calc R
H56C H 0.5261 0.0344 0.0862 0.726 Uiso 1 1 calc R
C57 C 0.4205(19) 0.1368(7) 0.0206(19) 0.44(2) Uani 1 1 d .
H57A H 0.4705 0.1281 -0.0197 0.529 Uiso 1 1 calc R
H57B H 0.4164 0.1805 0.0325 0.529 Uiso 1 1 calc R
C58 C 0.3367(6) 0.1105(5) -0.0065(7) 0.157(5) Uani 1 1 d .
H58A H 0.3181 0.1278 -0.0626 0.236 Uiso 1 1 calc R
H58B H 0.2910 0.1188 0.0377 0.236 Uiso 1 1 calc R
H58C H 0.3441 0.0670 -0.0128 0.236 Uiso 1 1 calc R

loop_
_atom_site_aniso_label
_atom_site_aniso_U_11
_atom_site_aniso_U_22
_atom_site_aniso_U_33
_atom_site_aniso_U_23
_atom_site_aniso_U_13
_atom_site_aniso_U_12
Li1 0.058(7) 0.065(7) 0.056(7) -0.006(6) -0.003(6) 0.009(5)
Li2 0.067(8) 0.076(8) 0.096(10) -0.004(8) -0.007(7) 0.000(6)
Li3 0.065(8) 0.103(9) 0.057(9) -0.005(7) -0.002(6) -0.015(7)
Li4 0.069(8) 0.127(11) 0.041(8) 0.003(7) -0.014(6) -0.018(7)
N1 0.056(4) 0.057(3) 0.044(4) -0.001(3) 0.005(3) -0.007(3)
N2 0.056(4) 0.057(4) 0.058(4) 0.009(3) 0.010(3) 0.013(3)
N3 0.058(4) 0.064(4) 0.048(4) -0.007(3) -0.014(3) 0.011(3)
N4 0.055(4) 0.061(4) 0.047(4) -0.007(3) -0.004(3) -0.007(3)
O1 0.128(4) 0.102(4) 0.056(4) 0.002(4) 0.000(3) -0.017(3)
O2 0.186(7) 0.101(5) 0.104(5) -0.011(4) -0.067(5) 0.000(4)
O3 0.170(6) 0.102(5) 0.121(6) 0.004(4) 0.073(5) -0.022(4)
C1 0.076(6) 0.070(5) 0.060(5) 0.001(4) 0.017(5) -0.002(5)
C2 0.060(5) 0.085(6) 0.070(6) -0.002(4) 0.029(5) -0.005(4)
C3 0.057(5) 0.068(5) 0.061(5) -0.004(4) 0.013(4) 0.005(4)
C4 0.045(5) 0.048(4) 0.046(5) -0.001(3) 0.008(4) 0.003(4)
C5 0.039(4) 0.046(4) 0.084(6) -0.011(4) 0.009(4) 0.008(3)
C6 0.071(5) 0.071(5) 0.052(6) -0.006(4) 0.009(4) 0.000(4)
C7 0.060(5) 0.060(5) 0.049(5) 0.001(4) 0.004(4) 0.017(4)
C8 0.048(4) 0.041(4) 0.051(5) -0.005(4) 0.009(4) -0.006(3)
C9 0.051(4) 0.041(4) 0.048(4) -0.007(3) 0.005(4) 0.001(3)
C10 0.063(5) 0.047(4) 0.067(5) 0.003(4) -0.005(4) 0.001(4)
C11 0.067(5) 0.075(6) 0.070(6) 0.006(4) -0.018(4) 0.003(4)
C12 0.085(6) 0.076(6) 0.064(6) 0.017(4) 0.007(4) 0.018(5)
C13 0.084(6) 0.060(5) 0.076(6) 0.007(5) -0.001(4) 0.010(5)
C14 0.078(5) 0.058(5) 0.058(5) 0.008(4) -0.003(4) 0.001(4)
C15 0.045(4) 0.044(4) 0.059(5) 0.003(4) 0.011(4) 0.002(4)
C16 0.088(5) 0.057(5) 0.061(5) -0.020(4) 0.009(4) -0.010(4)
C17 0.108(7) 0.066(5) 0.079(6) -0.014(4) 0.023(5) -0.024(5)
C18 0.106(7) 0.074(5) 0.074(6) -0.016(4) 0.009(5) -0.036(5)
C19 0.082(6) 0.099(6) 0.088(7) -0.025(5) 0.012(5) -0.039(5)
C20 0.071(5) 0.071(5) 0.074(5) -0.028(4) 0.017(4) -0.020(4)
C21 0.064(5) 0.050(4) 0.043(5) -0.006(3) 0.001(4) -0.003(4)
C26 0.046(4) 0.052(4) 0.065(6) -0.002(4) -0.009(4) 0.006(3)
C27 0.069(5) 0.063(5) 0.056(6) 0.006(4) -0.012(4) -0.001(4)
C28 0.061(5) 0.062(5) 0.058(6) -0.002(4) 0.002(4) 0.007(4)
C29 0.052(4) 0.041(4) 0.051(5) 0.002(4) -0.001(4) -0.005(3)
C30 0.078(6) 0.075(5) 0.049(5) -0.001(4) -0.008(5) 0.001(5)
C31 0.053(5) 0.092(6) 0.074(6) 0.004(5) -0.024(4) -0.003(4)
C32 0.057(6) 0.067(5) 0.069(6) -0.003(4) -0.012(4) 0.003(4)
C33 0.043(5) 0.045(4) 0.043(5) 0.002(3) -0.007(4) 0.002(4)
C34 0.048(4) 0.041(4) 0.045(4) 0.007(3) -0.004(3) 0.003(3)
C35 0.069(5) 0.051(4) 0.066(5) -0.002(4) 0.011(4) 0.000(4)
C36 0.068(5) 0.068(5) 0.066(5) -0.009(4) 0.014(4) 0.004(4)
C37 0.075(6) 0.081(6) 0.066(6) -0.015(4) 0.000(4) 0.016(4)
C38 0.090(6) 0.054(4) 0.074(6) -0.010(4) 0.005(4) 0.012(4)
C39 0.068(5) 0.050(5) 0.076(6) -0.002(4) -0.005(4) 0.002(4)
C40 0.052(4) 0.052(5) 0.054(5) 0.003(4) -0.012(4) 0.004(4)
C41 0.088(5) 0.052(5) 0.069(6) 0.019(4) -0.004(5) -0.009(4)
C42 0.104(7) 0.068(5) 0.075(6) 0.027(4) -0.030(5) -0.023(5)
C43 0.109(7) 0.072(5) 0.076(7) 0.021(4) -0.001(5) -0.035(5)
C44 0.090(6) 0.098(6) 0.086(7) 0.023(5) -0.009(5) -0.039(5)
C45 0.074(6) 0.073(5) 0.064(5) 0.024(4) -0.018(4) -0.023(4)
C46 0.064(5) 0.039(4) 0.054(5) 0.010(4) -0.004(4) 0.000(4)
C47 0.264(14) 0.145(10) 0.064(8) 0.021(7) -0.025(8) -0.035(9)
C48 0.40(2) 0.163(12) 0.122(10) -0.002(9) 0.025(11) -0.105(13)
C49 0.275(15) 0.132(10) 0.074(8) -0.007(7) 0.025(9) -0.023(10)
C50 0.44(2) 0.197(14) 0.121(11) -0.006(10) -0.026(12) -0.146(15)
C51 0.155(10) 0.337(19) 0.074(9) -0.035(10) 0.016(7) -0.116(11)
C52 1.09(8) 0.198(18) 0.23(2) 0.019(16) -0.37(3) -0.19(3)
C53 0.74(5) 0.156(12) 0.090(13) -0.061(10) -0.104(18) 0.09(2)
C54 0.111(9) 0.40(2) 0.155(13) 0.062(13) 0.042(8) 0.113(10)
C55 0.150(10) 0.276(16) 0.090(9) 0.031(9) -0.030(7) -0.098(10)
C56 1.00(7) 0.178(17) 0.28(2) -0.087(17) 0.37(4) -0.20(3)
C57 0.55(4) 0.167(15) 0.61(4) -0.17(2) 0.50(3) -0.18(2)
C58 0.116(8) 0.207(12) 0.150(10) 0.086(9) 0.047(7) 0.014(8)

loop_
_atom_type_symbol
_atom_type_description
_atom_type_scat_dispersion_real
_atom_type_scat_dispersion_imag
_atom_type_scat_source
C C 0.0033 0.0016 'International Tables Vol C Tables 4.2.6.8 and 6.1.1.4'
H H 0.0000 0.0000 'International Tables Vol C Tables 4.2.6.8 and 6.1.1.4'
Li Li -0.0003 0.0001 'International Tables Vol C Tables 4.2.6.8 and 6.1.1.4'
N N 0.0061 0.0033 'International Tables Vol C Tables 4.2.6.8 and 6.1.1.4'
O O 0.0106 0.0060 'International Tables Vol C Tables 4.2.6.8 and 6.1.1.4'

loop_
_geom_angle_atom_site_label_1
_geom_angle_atom_site_label_2
_geom_angle_atom_site_label_3
_geom_angle
N2 Li1 N3 131.4(5)
N2 Li1 N1 87.6(5)
N3 Li1 N1 120.2(5)
N2 Li1 N4 119.6(5)
N3 Li1 N4 86.0(5)
N1 Li1 N4 114.8(5)
N2 Li1 Li3 53.5(4)
N3 Li1 Li3 171.2(6)
N1 Li1 Li3 51.1(4)
N4 Li1 Li3 97.2(5)
N2 Li1 Li4 169.9(6)
N3 Li1 Li4 52.9(4)
N1 Li1 Li4 97.2(5)
N4 Li1 Li4 50.3(4)
Li3 Li1 Li4 123.8(5)
N2 Li1 C4 77.4(4)
N3 Li1 C4 105.9(4)
N1 Li1 C4 30.7(2)
N4 Li1 C4 144.7(5)
Li3 Li1 C4 66.9(4)
Li4 Li1 C4 111.1(5)
N2 Li1 C33 105.1(4)
N3 Li1 C33 76.1(4)
N1 Li1 C33 144.2(5)
N4 Li1 C33 30.2(2)
Li3 Li1 C33 110.7(5)
Li4 Li1 C33 66.1(4)
C4 Li1 C33 174.9(5)
N2 Li1 C8 28.2(2)
N3 Li1 C8 115.0(5)
N1 Li1 C8 76.9(4)
N4 Li1 C8 147.7(5)
Li3 Li1 C8 65.8(4)
Li4 Li1 C8 161.8(5)
C4 Li1 C8 55.9(3)
C33 Li1 C8 127.9(4)
N2 Li1 C29 113.8(4)
N3 Li1 C29 28.5(2)
N1 Li1 C29 148.6(5)
N4 Li1 C29 75.6(4)
Li3 Li1 C29 160.3(5)
Li4 Li1 C29 65.7(4)
C4 Li1 C29 128.7(4)
C33 Li1 C29 54.7(3)
C8 Li1 C29 110.8(4)
N2 Li1 C30 97.3(4)
N3 Li1 C30 114.3(5)
N1 Li1 C30 99.0(4)
N4 Li1 C30 28.3(2)
Li3 Li1 C30 69.4(4)
Li4 Li1 C30 73.3(4)
C4 Li1 C30 128.6(4)
C33 Li1 C30 47.0(3)
C8 Li1 C30 124.4(4)
C29 Li1 C30 100.6(4)
N2 Li1 C1 115.9(5)
N3 Li1 C1 97.6(4)
N1 Li1 C1 28.3(2)
N4 Li1 C1 98.7(4)
Li3 Li1 C1 73.9(4)
Li4 Li1 C1 69.3(4)
C4 Li1 C1 47.6(3)
C33 Li1 C1 127.8(4)
C8 Li1 C1 102.2(4)
C29 Li1 C1 124.9(4)
C30 Li1 C1 95.2(4)
O1 Li2 C6 96.7(5)
O1 Li2 C27 97.2(5)
C6 Li2 C27 166.1(6)
O1 Li2 C7 99.4(5)
C6 Li2 C7 33.9(2)
C27 Li2 C7 142.1(6)
O1 Li2 C28 99.3(5)
C6 Li2 C28 142.4(6)
C27 Li2 C28 33.8(2)
C7 Li2 C28 161.3(6)
O1 Li2 C5 123.6(5)
C6 Li2 C5 29.5(2)
C27 Li2 C5 137.4(5)
C7 Li2 C5 49.5(3)
C28 Li2 C5 118.0(5)
O1 Li2 Li1 179.6(6)
C6 Li2 Li1 83.6(4)
C27 Li2 Li1 82.5(4)
C7 Li2 Li1 80.7(4)
C28 Li2 Li1 80.5(4)
C5 Li2 Li1 56.8(3)
O2 Li3 N1 131.7(7)
O2 Li3 N2 139.3(6)
N1 Li3 N2 88.7(5)
O2 Li3 Li1 151.4(7)
N1 Li3 Li1 53.4(4)
N2 Li3 Li1 52.6(4)
O3 Li4 N4 131.3(6)
O3 Li4 N3 140.0(6)
N4 Li4 N3 88.4(5)
O3 Li4 Li1 150.6(7)
N4 Li4 Li1 53.8(4)
N3 Li4 Li1 52.7(4)
C1 N1 C4 105.2(5)
C1 N1 Li3 139.9(6)
C4 N1 Li3 113.7(5)
C1 N1 Li1 107.3(5)
C4 N1 Li1 100.7(5)
Li3 N1 Li1 75.5(5)
C8 N2 C5 104.9(5)
C8 N2 Li1 106.9(5)
C5 N2 Li1 115.8(5)
C8 N2 Li3 111.0(6)
C5 N2 Li3 137.9(6)
Li1 N2 Li3 73.9(5)
C26 N3 C29 105.6(5)
C26 N3 Li1 113.9(5)
C29 N3 Li1 107.0(5)
C26 N3 Li4 137.5(6)
C29 N3 Li4 111.5(6)
Li1 N3 Li4 74.4(5)
C30 N4 C33 104.8(5)
C30 N4 Li4 140.0(6)
C33 N4 Li4 114.0(6)
C30 N4 Li1 106.7(5)
C33 N4 Li1 101.2(5)
Li4 N4 Li1 75.8(5)
C49 O1 C47 118.3(6)
C49 O1 Li2 121.1(6)
C47 O1 Li2 120.6(6)
C53 O2 C51 122.8(12)
C53 O2 Li3 129.5(12)
C51 O2 Li3 104.7(6)
C57 O3 C55 112.3(13)
C57 O3 Li4 138.5(12)
C55 O3 Li4 104.0(6)
C2 C1 N1 111.8(6)
C2 C1 Li1 117.1(5)
N1 C1 Li1 44.4(4)
C1 C2 C3 106.7(6)
C4 C3 C2 106.3(6)
C3 C4 N1 110.0(5)
C3 C4 C9 130.6(6)
N1 C4 C9 119.1(6)
C3 C4 Li1 118.9(5)
N1 C4 Li1 48.6(3)
C9 C4 Li1 98.1(4)
C6 C5 N2 111.9(6)
C6 C5 Li2 59.6(4)
N2 C5 Li2 87.7(4)
C5 C6 C7 105.1(6)
C5 C6 Li2 90.9(5)
C7 C6 Li2 73.9(5)
C8 C7 C6 107.6(6)
C8 C7 Li2 92.7(5)
C6 C7 Li2 72.3(4)
N2 C8 C7 110.5(5)
N2 C8 C9 120.1(6)
C7 C8 C9 129.1(6)
N2 C8 Li1 44.9(3)
C7 C8 Li1 126.9(5)
C9 C8 Li1 94.4(4)
C4 C9 C21 107.5(4)
C4 C9 C8 110.8(5)
C21 C9 C8 108.7(4)
C4 C9 C15 110.0(5)
C21 C9 C15 111.0(4)
C8 C9 C15 108.8(5)
C11 C10 C15 120.0
C12 C11 C10 120.0
C13 C12 C11 120.0
C12 C13 C14 120.0
C15 C14 C13 120.0
C14 C15 C10 120.0
C14 C15 C9 120.9(4)
C10 C15 C9 119.1(4)
C17 C16 C21 120.0
C16 C17 C18 120.0
C19 C18 C17 120.0
C20 C19 C18 120.0
C19 C20 C21 120.0
C20 C21 C16 120.0
C20 C21 C9 120.7(4)
C16 C21 C9 119.3(4)
C27 C26 N3 111.0(6)
C26 C27 C28 106.3(6)
C26 C27 Li2 91.7(5)
C28 C27 Li2 74.5(5)
C29 C28 C27 107.0(6)
C29 C28 Li2 92.3(5)
C27 C28 Li2 71.7(4)
C28 C29 N3 110.0(6)
C28 C29 C34 130.3(6)
N3 C29 C34 119.3(6)
C28 C29 Li1 126.4(5)
N3 C29 Li1 44.5(4)
C34 C29 Li1 94.9(4)
C31 C30 N4 111.7(6)
C31 C30 Li1 116.8(5)
N4 C30 Li1 45.0(4)
C30 C31 C32 106.7(6)
C33 C32 C31 105.8(6)
N4 C33 C32 111.1(6)
N4 C33 C34 119.4(6)
C32 C33 C34 129.3(6)
N4 C33 Li1 48.6(3)
C32 C33 Li1 119.1(5)
C34 C33 Li1 98.5(4)
C29 C34 C33 111.0(5)
C29 C34 C46 109.3(4)
C33 C34 C46 107.3(4)
C29 C34 C40 107.9(5)
C33 C34 C40 110.4(5)
C46 C34 C40 110.9(4)
C36 C35 C40 120.0
C35 C36 C37 120.0
C36 C37 C38 120.0
C39 C38 C37 120.0
C38 C39 C40 120.0
C39 C40 C35 120.0
C39 C40 C34 121.1(4)
C35 C40 C34 118.9(4)
C42 C41 C46 120.0
C41 C42 C43 120.0
C44 C43 C42 120.0
C45 C44 C43 120.0
C44 C45 C46 120.0
C45 C46 C41 120.0
C45 C46 C34 120.6(4)
C41 C46 C34 119.4(4)
O1 C47 C48 107.1(10)
O1 C49 C50 108.8(11)
C52 C51 O2 88(2)
O2 C53 C54 119.5(18)
C56 C55 O3 86.3(18)
O3 C57 C58 90.8(8)

loop_
_geom_bond_atom_site_label_1
_geom_bond_atom_site_label_2
_geom_bond_distance
Li1 N2 2.028(12)
Li1 N3 2.033(12)
Li1 N1 2.034(11)
Li1 N4 2.050(12)
Li1 Li3 2.453(16)
Li1 Li4 2.463(16)
Li1 C4 2.665(12)
Li1 C33 2.680(12)
Li1 C8 2.750(13)
Li1 C29 2.772(13)
Li1 C30 2.777(12)
Li1 C1 2.777(12)
Li2 O1 1.953(13)
Li2 C6 2.392(13)
Li2 C27 2.407(13)
Li2 C7 2.412(13)
Li2 C28 2.444(13)
Li2 C5 2.773(13)
Li3 O2 1.870(12)
Li3 N1 1.970(12)
Li3 N2 2.051(12)
Li4 O3 1.888(12)
Li4 N4 1.956(12)
Li4 N3 2.041(12)
N1 C1 1.381(7)
N1 C4 1.386(7)
N2 C8 1.359(7)
N2 C5 1.378(6)
N3 C26 1.374(7)
N3 C29 1.382(7)
N4 C30 1.376(7)
N4 C33 1.374(6)
O1 C49 1.465(10)
O1 C47 1.470(10)
O2 C53 1.308(14)
O2 C51 1.835(11)
O3 C57 1.48(3)
O3 C55 1.882(12)
C1 C2 1.347(8)
C2 C3 1.422(8)
C3 C4 1.382(7)
C4 C9 1.536(7)
C5 C6 1.364(7)
C6 C7 1.400(7)
C7 C8 1.372(7)
C8 C9 1.549(7)
C9 C21 1.551(6)
C9 C15 1.550(6)
C10 C11 1.3900
C10 C15 1.3900
C11 C12 1.3900
C12 C13 1.3900
C13 C14 1.3900
C14 C15 1.3900
C16 C17 1.3900
C16 C21 1.3900
C17 C18 1.3900
C18 C19 1.3900
C19 C20 1.3900
C20 C21 1.3900
C26 C27 1.359(7)
C27 C28 1.412(8)
C28 C29 1.366(7)
C29 C34 1.519(8)
C30 C31 1.359(8)
C31 C32 1.411(8)
C32 C33 1.384(7)
C33 C34 1.524(7)
C34 C46 1.562(6)
C34 C40 1.572(6)
C35 C36 1.3900
C35 C40 1.3900
C36 C37 1.3900
C37 C38 1.3900
C38 C39 1.3900
C39 C40 1.3900
C41 C42 1.3900
C41 C46 1.3900
C42 C43 1.3900
C43 C44 1.3900
C44 C45 1.3900
C45 C46 1.3900
C47 C48 1.489(12)
C49 C50 1.473(13)
C51 C52 1.096(17)
C53 C54 1.32(2)
C55 C56 1.153(15)
C57 C58 1.43(2)
